data_4109017
loop_
_publ_author_name
'Yann Sarazin'
'David L. Hughes'
'Nikolas Kaltsoyannis'
'Joseph A. Wright'
'Manfred Bochmann'

_publ_section_title
;
 Thallium(I) Sandwich, Multidecker, and Ether Complexes Stabilized by
 Weakly-Coordinating Anions: A Spectroscopic, Structural, and Theoretical
 Investigation
;
_journal_name_full 'Journal of the American Chemical Society'
_journal_page_first 881
_journal_page_last 894
_journal_paper_doi 10.1021/ja0657105
_journal_volume 129
_journal_year 2007
_chemical_formula_moiety 'C16 H40 O4 Tl, C36 H2 B2 F30 N'
_chemical_formula_structural '[Tl(OEt2)4][H2N{B(C6F5)3}2]'
_chemical_formula_sum 'C52 H42 B2 F30 N O4 Tl'
_chemical_formula_weight 1540.86
_chemical_name_common 'Compound 2b'
_space_group_IT_number 2
_symmetry_cell_setting triclinic
_symmetry_space_group_name_Hall '-P 1'
_symmetry_space_group_name_H-M 'P -1'
_atom_sites_solution_hydrogens geom
_atom_sites_solution_primary direct
_atom_sites_solution_secondary difmap
_audit_creation_method SHELXL-97
_cell_angle_alpha 86.556(2)
_cell_angle_beta 76.904(2)
_cell_angle_gamma 87.120(2)
_cell_formula_units_Z 2
_cell_length_a 12.2481(4)
_cell_length_b 13.7603(5)
_cell_length_c 17.3040(6)
_cell_measurement_temperature 120(2)
_cell_volume 2833.38(17)
_computing_cell_refinement 'DENZO (Otwinowski & Minor, 1997) & COLLECT (Hooft, R.W.W., 1998)'
_computing_data_collection 'COLLECT (Hooft, R.W.W., 1998)'
_computing_data_reduction 'DENZO (Otwinowski & Minor, 1997) & COLLECT (Hooft, R.W.W., 1998)'
_computing_structure_solution 'SHELXS-97 (Sheldrick, 1997a)'
_diffrn_ambient_temperature 120(2)
_diffrn_detector_area_resol_mean 9.091
_diffrn_measured_fraction_theta_full 0.980
_diffrn_measured_fraction_theta_max 0.980
_diffrn_measurement_device_type 'Bruker-Nonius KappaCCD Area Detector'
_diffrn_measurement_method '\f & \w scans'
_diffrn_radiation_monochromator graphite
_diffrn_radiation_source 'Bruker-Nonius FR591 rotating anode'
_diffrn_radiation_type MoK\a
_diffrn_radiation_wavelength 0.71073
_diffrn_reflns_av_R_equivalents 0.0583
_diffrn_reflns_av_sigmaI/netI 0.0549
_diffrn_reflns_limit_h_max 15
_diffrn_reflns_limit_h_min -15
_diffrn_reflns_limit_k_max 17
_diffrn_reflns_limit_k_min -17
_diffrn_reflns_limit_l_max 22
_diffrn_reflns_limit_l_min -22
_diffrn_reflns_number 56483
_diffrn_reflns_theta_full 27.23
_diffrn_reflns_theta_max 27.23
_diffrn_reflns_theta_min 2.93
_exptl_absorpt_coefficient_mu 2.995
_exptl_absorpt_correction_T_max 1.00
_exptl_absorpt_correction_T_min 0.64
_exptl_absorpt_correction_type multi-scan
_exptl_absorpt_process_details 'SADABS V2.10 (Sheldrick, G.M., 2003)'
_exptl_crystal_colour colourless
_exptl_crystal_density_diffrn 1.806
_exptl_crystal_description block
_exptl_crystal_F_000 1508
_exptl_crystal_size_max 0.36
_exptl_crystal_size_mid 0.2
_exptl_crystal_size_min 0.2
_refine_diff_density_max 0.832
_refine_diff_density_min -0.953
_refine_diff_density_rms 0.088
_refine_ls_extinction_method none
_refine_ls_goodness_of_fit_ref 1.064
_refine_ls_hydrogen_treatment constr
_refine_ls_matrix_type full
_refine_ls_number_parameters 850
_refine_ls_number_reflns 12419
_refine_ls_number_restraints 0
_refine_ls_restrained_S_all 1.064
_refine_ls_R_factor_all 0.0799
_refine_ls_R_factor_gt 0.0479
_refine_ls_shift/su_max 0.002
_refine_ls_shift/su_mean 0.000
_refine_ls_structure_factor_coef Fsqd
_refine_ls_weighting_details 'calc w=1/[\s^2^(Fo^2^)+(0.0378P)^2^+5.9440P] where P=(Fo^2^+2Fc^2^)/3'
_refine_ls_weighting_scheme calc
_refine_ls_wR_factor_gt 0.1058
_refine_ls_wR_factor_ref 0.1130
_reflns_number_gt 8937
_reflns_number_total 12419
_reflns_threshold_expression I>2sigma(I)
_cod_data_source_file ja0657105si20061102_033921_1.cif
_cod_data_source_block s0621
_cod_depositor_comments
;
 Adding a reference to a suboptimal entry.

 Antanas Vaitkus,
 2018-11-16
;
_cod_related_suboptimal_struct 4109039
_cod_database_code 4109017

loop_
_symmetry_equiv_pos_as_xyz
'x, y, z'
'-x, -y, -z'

loop_
_atom_site_label
_atom_site_type_symbol
_atom_site_fract_x
_atom_site_fract_y
_atom_site_fract_z
_atom_site_U_iso_or_equiv
_atom_site_adp_type
_atom_site_occupancy
_atom_site_symmetry_multiplicity
_atom_site_calc_flag
_atom_site_refinement_flags
_atom_site_disorder_assembly
_atom_site_disorder_group
Tl1 Tl 0.62292(2) 0.78367(2) 0.783991(15) 0.04770(10) Uani 0.8496(10) 1 d P . .
C41 C 0.3278(6) 0.5918(6) 0.9569(5) 0.095(2) Uani 1 1 d . . .
H41A H 0.3128 0.5242 0.9556 0.142 Uiso 1 1 calc R . .
H41B H 0.2854 0.6300 0.9248 0.142 Uiso 1 1 calc R . .
H41C H 0.3065 0.6117 1.0107 0.142 Uiso 1 1 calc R . .
C42 C 0.4491(5) 0.6065(5) 0.9253(4) 0.0712(17) Uani 1 1 d . . .
H42A H 0.4910 0.5662 0.9573 0.085 Uiso 1 1 calc R A 4
H42B H 0.4700 0.5843 0.8716 0.085 Uiso 1 1 calc R A 4
O4 O 0.4809(4) 0.7027(3) 0.9241(2) 0.0698(12) Uani 1 1 d . B .
C43A C 0.4739(9) 0.7561(10) 0.9932(7) 0.065(3) Uani 0.60 1 d P B 1
H43A H 0.4088 0.7365 1.0335 0.078 Uiso 0.60 1 calc PR B 1
H43B H 0.4641 0.8250 0.9800 0.078 Uiso 0.60 1 calc PR B 1
C44A C 0.5747(9) 0.7400(11) 1.0253(7) 0.074(3) Uani 0.60 1 d P B 1
H44A H 0.5669 0.7766 1.0718 0.111 Uiso 0.60 1 calc PR B 1
H44B H 0.6391 0.7608 0.9860 0.111 Uiso 0.60 1 calc PR B 1
H44C H 0.5841 0.6719 1.0390 0.111 Uiso 0.60 1 calc PR B 1
C43B C 0.5033(17) 0.7045(14) 1.0056(11) 0.064(5) Uiso 0.40 1 d P B 2
H43C H 0.4342 0.7113 1.0457 0.076 Uiso 0.40 1 calc PR B 2
H43D H 0.5451 0.6463 1.0184 0.076 Uiso 0.40 1 calc PR B 2
C44B C 0.571(2) 0.7921(17) 0.9977(15) 0.097(8) Uiso 0.40 1 d P B 2
H44D H 0.5917 0.8008 1.0471 0.145 Uiso 0.40 1 calc PR B 2
H44E H 0.5277 0.8483 0.9846 0.145 Uiso 0.40 1 calc PR B 2
H44F H 0.6374 0.7842 0.9565 0.145 Uiso 0.40 1 calc PR B 2
C51 C 0.3808(5) 0.9306(3) 0.8195(3) 0.0500(14) Uani 1 1 d . . .
H51A H 0.3015 0.9432 0.8259 0.075 Uiso 1 1 calc R . .
H51B H 0.3941 0.8675 0.8431 0.075 Uiso 1 1 calc R . .
H51C H 0.4161 0.9324 0.7640 0.075 Uiso 1 1 calc R . .
C52 C 0.4251(5) 1.0011(5) 0.8565(3) 0.0698(18) Uani 1 1 d . . .
H52A H 0.3919 1.0001 0.9130 0.084 Uiso 1 1 calc R E .
H52B H 0.4141 1.0657 0.8331 0.084 Uiso 1 1 calc R . .
O5 O 0.5430(3) 0.9715(3) 0.8413(2) 0.0600(10) Uani 1 1 d . C .
C53 C 0.6116(7) 1.0335(6) 0.8716(4) 0.089(2) Uani 1 1 d . . .
H53A H 0.5900 1.0304 0.9292 0.106 Uiso 1 1 calc R E .
H53B H 0.5997 1.1002 0.8530 0.106 Uiso 1 1 calc R . .
C54 C 0.7292(7) 1.0050(7) 0.8464(5) 0.105(3) Uani 1 1 d . . .
H54A H 0.7734 1.0479 0.8674 0.157 Uiso 1 1 calc R . .
H54B H 0.7508 1.0089 0.7894 0.157 Uiso 1 1 calc R . .
H54C H 0.7413 0.9393 0.8656 0.157 Uiso 1 1 calc R . .
C61A C 1.0021(9) 0.7775(7) 0.7620(6) 0.069(3) Uani 0.65 1 d P C 1
H61A H 1.0603 0.8222 0.7607 0.104 Uiso 0.65 1 calc PR C 1
H61B H 1.0350 0.7137 0.7504 0.104 Uiso 0.65 1 calc PR C 1
H61C H 0.9530 0.7752 0.8139 0.104 Uiso 0.65 1 calc PR C 1
C62A C 0.9346(9) 0.8117(8) 0.6997(6) 0.053(3) Uani 0.60 1 d P C 1
H62A H 0.9002 0.8758 0.7110 0.063 Uiso 0.60 1 calc PR C 1
H62B H 0.9832 0.8148 0.6470 0.063 Uiso 0.60 1 calc PR C 1
C61B C 0.9289(16) 0.8483(14) 0.7717(11) 0.065(5) Uiso 0.35 1 d P C 2
H61D H 0.9969 0.8715 0.7814 0.098 Uiso 0.35 1 calc PR C 2
H61E H 0.8828 0.8236 0.8207 0.098 Uiso 0.35 1 calc PR C 2
H61F H 0.8891 0.9009 0.7496 0.098 Uiso 0.35 1 calc PR C 2
C62B C 0.9562(14) 0.7698(13) 0.7152(11) 0.053(4) Uiso 0.40 1 d P C 2
H62C H 1.0026 0.7934 0.6651 0.063 Uiso 0.40 1 calc PR C 2
H62D H 0.9957 0.7156 0.7367 0.063 Uiso 0.40 1 calc PR C 2
O6 O 0.8492(3) 0.7408(3) 0.7045(2) 0.0567(10) Uani 1 1 d . C .
C63 C 0.8784(5) 0.6573(4) 0.6572(3) 0.0512(13) Uani 1 1 d . . .
H63A H 0.9264 0.6122 0.6808 0.061 Uiso 1 1 calc R E .
H63B H 0.9192 0.6774 0.6042 0.061 Uiso 1 1 calc R . .
C64 C 0.7749(5) 0.6084(4) 0.6522(3) 0.0574(15) Uani 1 1 d . . .
H64A H 0.7948 0.5522 0.6210 0.086 Uiso 1 1 calc R D 4
H64B H 0.7283 0.6528 0.6277 0.086 Uiso 1 1 calc R D 4
H64C H 0.7348 0.5887 0.7047 0.086 Uiso 1 1 calc R D 4
C71 C 0.6382(8) 0.9338(6) 0.6116(5) 0.094(3) Uani 1 1 d . E 3
H71A H 0.6584 0.9855 0.5719 0.141 Uiso 1 1 calc R E 3
H71B H 0.7004 0.8877 0.6087 0.141 Uiso 1 1 calc R E 3
H71C H 0.6195 0.9602 0.6632 0.141 Uiso 1 1 calc R E 3
C72 C 0.5355(7) 0.8820(5) 0.5970(4) 0.083(2) Uani 1 1 d . E 3
H72A H 0.4720 0.9277 0.5994 0.100 Uiso 1 1 calc R E 3
H72B H 0.5533 0.8541 0.5452 0.100 Uiso 1 1 calc R E 3
O7 O 0.5098(4) 0.8052(3) 0.6602(2) 0.0611(10) Uani 1 1 d . E 3
C73 C 0.4152(6) 0.7582(5) 0.6541(4) 0.0747(19) Uani 1 1 d . E 3
H73A H 0.4273 0.7283 0.6033 0.090 Uiso 1 1 calc R E 3
H73B H 0.3513 0.8038 0.6589 0.090 Uiso 1 1 calc R E 3
C74 C 0.3950(7) 0.6810(5) 0.7218(4) 0.090(2) Uani 1 1 d . E 3
H74A H 0.3296 0.6460 0.7205 0.135 Uiso 1 1 calc R E 3
H74B H 0.3838 0.7116 0.7716 0.135 Uiso 1 1 calc R E 3
H74C H 0.4589 0.6364 0.7163 0.135 Uiso 1 1 calc R E 3
Tl2 Tl 0.6549(2) 0.87963(18) 0.71065(19) 0.0690(10) Uani 0.1154(10) 1 d P C 4
Tl3 Tl 0.5732(6) 0.7029(7) 0.7755(5) 0.085(3) Uani 0.035 1 d P . 4
C1 C 0.7265(3) 0.5855(3) 0.3868(2) 0.0280(9) Uani 1 1 d . . .
C2 C 0.7698(3) 0.4928(3) 0.3711(2) 0.0309(9) Uani 1 1 d . . .
C3 C 0.7488(4) 0.4116(3) 0.4241(3) 0.0369(11) Uani 1 1 d . . .
C4 C 0.6779(4) 0.4234(4) 0.4972(3) 0.0409(11) Uani 1 1 d . . .
C5 C 0.6297(4) 0.5126(4) 0.5155(3) 0.0398(11) Uani 1 1 d . . .
C6 C 0.6531(3) 0.5904(3) 0.4618(3) 0.0336(10) Uani 1 1 d . . .
C7 C 0.6142(3) 0.7004(3) 0.3051(2) 0.0278(9) Uani 1 1 d . . .
C8 C 0.5781(3) 0.6342(3) 0.2594(2) 0.0295(9) Uani 1 1 d . . .
C9 C 0.4772(4) 0.6419(3) 0.2359(3) 0.0342(10) Uani 1 1 d . . .
C10 C 0.4053(3) 0.7183(3) 0.2594(3) 0.0371(11) Uani 1 1 d . . .
C11 C 0.4343(4) 0.7852(3) 0.3067(3) 0.0359(10) Uani 1 1 d . . .
C12 C 0.5351(3) 0.7753(3) 0.3288(2) 0.0297(9) Uani 1 1 d . . .
C13 C 0.7794(3) 0.7799(3) 0.3623(2) 0.0281(9) Uani 1 1 d . . .
C14 C 0.7799(3) 0.8689(3) 0.3206(2) 0.0315(10) Uani 1 1 d . . .
C15 C 0.8113(4) 0.9556(3) 0.3449(3) 0.0395(11) Uani 1 1 d . . .
C16 C 0.8460(4) 0.9549(4) 0.4146(3) 0.0451(12) Uani 1 1 d . . .
C17 C 0.8503(4) 0.8688(4) 0.4582(3) 0.0427(12) Uani 1 1 d . . .
C18 C 0.8166(3) 0.7841(3) 0.4321(2) 0.0325(10) Uani 1 1 d . . .
C19 C 1.0154(3) 0.7179(3) 0.2754(2) 0.0249(8) Uani 1 1 d . . .
C20 C 1.0321(3) 0.6554(3) 0.3382(2) 0.0276(9) Uani 1 1 d . . .
C21 C 1.0785(3) 0.6817(3) 0.3992(2) 0.0315(9) Uani 1 1 d . . .
C22 C 1.1091(4) 0.7757(3) 0.4013(3) 0.0330(10) Uani 1 1 d . . .
C23 C 1.0929(4) 0.8412(3) 0.3415(3) 0.0324(10) Uani 1 1 d . . .
C24 C 1.0467(3) 0.8119(3) 0.2813(2) 0.0282(9) Uani 1 1 d . . .
C25 C 0.9779(3) 0.7549(3) 0.1256(2) 0.0249(8) Uani 1 1 d . . .
C26 C 0.9000(4) 0.7937(3) 0.0844(2) 0.0306(9) Uani 1 1 d . . .
C27 C 0.9264(4) 0.8534(3) 0.0158(3) 0.0364(10) Uani 1 1 d . . .
C28 C 1.0350(4) 0.8748(3) -0.0169(3) 0.0406(11) Uani 1 1 d . . .
C29 C 1.1164(4) 0.8371(3) 0.0198(3) 0.0383(11) Uani 1 1 d . . .
C30 C 1.0873(4) 0.7782(3) 0.0885(2) 0.0301(9) Uani 1 1 d . . .
C31 C 1.0168(3) 0.5745(3) 0.1698(2) 0.0249(8) Uani 1 1 d . . .
C32 C 1.1220(3) 0.5359(3) 0.1734(2) 0.0276(9) Uani 1 1 d . . .
C33 C 1.1692(3) 0.4525(3) 0.1362(2) 0.0319(10) Uani 1 1 d . . .
C34 C 1.1122(4) 0.4025(3) 0.0932(3) 0.0350(10) Uani 1 1 d . . .
C35 C 1.0073(4) 0.4371(3) 0.0875(2) 0.0307(9) Uani 1 1 d . . .
C36 C 0.9646(3) 0.5211(3) 0.1237(2) 0.0275(9) Uani 1 1 d . . .
B1 B 0.7403(4) 0.6830(3) 0.3270(3) 0.0254(10) Uani 1 1 d . . .
B2 B 0.9591(4) 0.6792(3) 0.2058(3) 0.0250(10) Uani 1 1 d . . .
N1 N 0.8253(3) 0.6643(2) 0.24153(19) 0.0257(7) Uani 1 1 d . . .
H1A H 0.7923 0.6985 0.2064 0.031 Uiso 1 1 calc R . .
H1B H 0.8165 0.6013 0.2339 0.031 Uiso 1 1 calc R . .
F1 F 0.83691(19) 0.47271(17) 0.29935(14) 0.0339(6) Uani 1 1 d . . .
F2 F 0.7954(2) 0.32462(19) 0.40393(17) 0.0475(7) Uani 1 1 d . . .
F3 F 0.6563(2) 0.3469(2) 0.54954(18) 0.0578(8) Uani 1 1 d . . .
F4 F 0.5592(2) 0.5248(2) 0.58726(15) 0.0518(7) Uani 1 1 d . . .
F5 F 0.6013(2) 0.67712(19) 0.48328(14) 0.0399(6) Uani 1 1 d . . .
F6 F 0.64372(19) 0.55447(18) 0.23492(15) 0.0377(6) Uani 1 1 d . . .
F7 F 0.4496(2) 0.5745(2) 0.19142(17) 0.0501(7) Uani 1 1 d . . .
F8 F 0.3074(2) 0.7309(2) 0.23636(18) 0.0517(7) Uani 1 1 d . . .
F9 F 0.3620(2) 0.8601(2) 0.33124(19) 0.0519(7) Uani 1 1 d . . .
F10 F 0.5539(2) 0.84357(19) 0.37667(15) 0.0402(6) Uani 1 1 d . . .
F11 F 0.7486(2) 0.87374(17) 0.24990(14) 0.0350(6) Uani 1 1 d . . .
F12 F 0.8083(2) 1.03840(19) 0.30035(19) 0.0522(7) Uani 1 1 d . . .
F13 F 0.8790(3) 1.0379(2) 0.4384(2) 0.0672(9) Uani 1 1 d . . .
F14 F 0.8903(3) 0.8661(2) 0.52436(17) 0.0619(9) Uani 1 1 d . . .
F15 F 0.8272(2) 0.7029(2) 0.47810(14) 0.0404(6) Uani 1 1 d . . .
F16 F 1.00156(19) 0.56211(16) 0.34215(13) 0.0308(5) Uani 1 1 d . . .
F17 F 1.0907(2) 0.61543(18) 0.45793(14) 0.0397(6) Uani 1 1 d . . .
F18 F 1.1520(2) 0.80372(19) 0.46031(15) 0.0446(7) Uani 1 1 d . . .
F19 F 1.1191(2) 0.93520(18) 0.34382(16) 0.0420(6) Uani 1 1 d . . .
F20 F 1.0307(2) 0.88386(17) 0.22711(14) 0.0332(5) Uani 1 1 d . . .
F21 F 0.7889(2) 0.77628(18) 0.10969(14) 0.0360(6) Uani 1 1 d . . .
F22 F 0.8437(2) 0.8905(2) -0.01859(16) 0.0502(7) Uani 1 1 d . . .
F23 F 1.0615(3) 0.9324(2) -0.08307(16) 0.0550(8) Uani 1 1 d . . .
F24 F 1.2248(2) 0.8567(2) -0.01046(17) 0.0544(8) Uani 1 1 d . . .
F25 F 1.17283(19) 0.74406(19) 0.12057(14) 0.0368(6) Uani 1 1 d . . .
F26 F 1.18696(19) 0.57822(18) 0.21402(14) 0.0340(6) Uani 1 1 d . . .
F27 F 1.2743(2) 0.42038(19) 0.14095(15) 0.0417(6) Uani 1 1 d . . .
F28 F 1.1578(2) 0.32104(19) 0.05760(16) 0.0463(7) Uani 1 1 d . . .
F29 F 0.9485(2) 0.38822(18) 0.04587(15) 0.0409(6) Uani 1 1 d . . .
F30 F 0.86294(19) 0.55375(17) 0.10978(14) 0.0329(5) Uani 1 1 d . . .

loop_
_atom_site_aniso_label
_atom_site_aniso_U_11
_atom_site_aniso_U_22
_atom_site_aniso_U_33
_atom_site_aniso_U_23
_atom_site_aniso_U_13
_atom_site_aniso_U_12
Tl1 0.04112(14) 0.05051(17) 0.04866(15) -0.00820(11) -0.00375(10) 0.00307(11)
C41 0.072(5) 0.108(6) 0.097(6) -0.015(5) 0.003(4) -0.029(4)
C42 0.070(4) 0.057(4) 0.085(5) 0.005(3) -0.014(4) -0.004(3)
O4 0.075(3) 0.069(3) 0.066(3) -0.018(2) -0.011(2) -0.015(2)
C43A 0.061(7) 0.075(8) 0.070(7) -0.025(6) -0.031(5) 0.003(6)
C44A 0.051(6) 0.106(11) 0.071(8) -0.027(8) -0.023(6) -0.001(7)
C51 0.104(4) 0.031(3) 0.026(2) 0.006(2) -0.037(3) -0.008(3)
C52 0.081(4) 0.070(4) 0.044(3) 0.004(3) 0.009(3) 0.021(3)
O5 0.066(3) 0.068(3) 0.050(2) -0.0099(19) -0.0185(19) -0.008(2)
C53 0.126(7) 0.090(5) 0.059(4) -0.005(4) -0.029(4) -0.047(5)
C54 0.092(6) 0.147(8) 0.088(5) 0.037(5) -0.045(5) -0.071(6)
C61A 0.088(7) 0.057(6) 0.062(6) -0.001(5) -0.013(5) -0.025(5)
C62A 0.064(6) 0.037(6) 0.055(6) 0.006(5) -0.008(5) -0.003(5)
O6 0.049(2) 0.058(2) 0.061(2) -0.0184(19) -0.0029(18) -0.0071(18)
C63 0.061(3) 0.054(3) 0.040(3) -0.011(2) -0.015(2) 0.016(3)
C64 0.087(4) 0.046(3) 0.043(3) -0.008(2) -0.023(3) 0.004(3)
C71 0.128(7) 0.071(5) 0.065(5) -0.010(4) 0.025(5) -0.030(5)
C72 0.121(6) 0.055(4) 0.060(4) -0.015(3) 0.014(4) -0.013(4)
O7 0.080(3) 0.045(2) 0.057(2) -0.0032(18) -0.011(2) -0.009(2)
C73 0.073(4) 0.083(5) 0.068(4) -0.020(4) -0.009(3) -0.014(4)
C74 0.129(7) 0.074(5) 0.073(5) -0.003(4) -0.025(4) -0.047(5)
Tl2 0.0680(15) 0.0678(16) 0.073(2) -0.0236(13) -0.0151(12) 0.0052(11)
Tl3 0.056(4) 0.083(6) 0.092(6) 0.044(5) 0.010(4) 0.033(4)
C1 0.022(2) 0.036(2) 0.026(2) -0.0015(18) -0.0066(16) -0.0035(18)
C2 0.025(2) 0.037(3) 0.031(2) -0.0001(19) -0.0089(18) -0.0032(18)
C3 0.037(2) 0.032(3) 0.047(3) 0.005(2) -0.021(2) -0.008(2)
C4 0.036(2) 0.046(3) 0.042(3) 0.016(2) -0.014(2) -0.015(2)
C5 0.031(2) 0.060(3) 0.028(2) 0.009(2) -0.0034(19) -0.013(2)
C6 0.028(2) 0.042(3) 0.031(2) 0.002(2) -0.0089(18) -0.003(2)
C7 0.026(2) 0.032(2) 0.024(2) 0.0014(17) -0.0038(16) -0.0032(18)
C8 0.025(2) 0.032(2) 0.030(2) -0.0036(18) -0.0030(17) -0.0001(18)
C9 0.029(2) 0.040(3) 0.035(2) -0.004(2) -0.0094(19) -0.006(2)
C10 0.023(2) 0.044(3) 0.046(3) 0.000(2) -0.0104(19) -0.003(2)
C11 0.029(2) 0.035(3) 0.042(3) -0.002(2) -0.0039(19) 0.0034(19)
C12 0.029(2) 0.031(2) 0.029(2) -0.0062(18) -0.0056(17) -0.0004(18)
C13 0.024(2) 0.033(2) 0.027(2) -0.0079(18) -0.0047(16) 0.0008(17)
C14 0.029(2) 0.035(2) 0.032(2) -0.0113(19) -0.0073(18) -0.0003(18)
C15 0.035(2) 0.028(3) 0.056(3) -0.010(2) -0.012(2) 0.005(2)
C16 0.041(3) 0.042(3) 0.057(3) -0.027(3) -0.014(2) -0.001(2)
C17 0.047(3) 0.051(3) 0.035(3) -0.017(2) -0.016(2) 0.000(2)
C18 0.028(2) 0.038(3) 0.031(2) -0.006(2) -0.0051(18) -0.0017(19)
C19 0.0216(19) 0.026(2) 0.028(2) -0.0049(17) -0.0063(16) -0.0006(16)
C20 0.026(2) 0.027(2) 0.031(2) -0.0053(18) -0.0092(17) -0.0004(17)
C21 0.031(2) 0.037(3) 0.028(2) -0.0015(19) -0.0108(18) 0.0023(19)
C22 0.035(2) 0.038(3) 0.032(2) -0.012(2) -0.0184(19) 0.0046(19)
C23 0.035(2) 0.027(2) 0.039(2) -0.0097(19) -0.0135(19) -0.0024(18)
C24 0.027(2) 0.029(2) 0.030(2) -0.0028(18) -0.0096(17) 0.0005(17)
C25 0.034(2) 0.022(2) 0.0209(19) -0.0063(16) -0.0078(17) -0.0038(17)
C26 0.036(2) 0.027(2) 0.029(2) -0.0058(18) -0.0075(18) -0.0025(18)
C27 0.053(3) 0.030(2) 0.031(2) -0.0055(19) -0.020(2) 0.003(2)
C28 0.062(3) 0.035(3) 0.026(2) 0.0023(19) -0.008(2) -0.011(2)
C29 0.046(3) 0.035(3) 0.031(2) 0.000(2) 0.001(2) -0.012(2)
C30 0.036(2) 0.028(2) 0.027(2) -0.0048(18) -0.0079(18) -0.0061(19)
C31 0.029(2) 0.025(2) 0.0205(19) -0.0017(16) -0.0037(16) -0.0011(17)
C32 0.027(2) 0.031(2) 0.025(2) -0.0008(17) -0.0064(17) -0.0030(18)
C33 0.029(2) 0.035(2) 0.030(2) -0.0048(19) -0.0046(18) 0.0019(19)
C34 0.046(3) 0.026(2) 0.031(2) -0.0078(19) -0.004(2) 0.003(2)
C35 0.036(2) 0.032(2) 0.025(2) -0.0064(18) -0.0070(18) -0.0080(19)
C36 0.027(2) 0.030(2) 0.025(2) -0.0001(17) -0.0050(17) -0.0023(17)
B1 0.023(2) 0.029(3) 0.024(2) -0.0053(19) -0.0041(18) 0.0016(19)
B2 0.024(2) 0.026(2) 0.025(2) -0.0063(19) -0.0048(18) 0.0000(19)
N1 0.0257(17) 0.0281(19) 0.0239(17) -0.0056(14) -0.0051(14) -0.0023(14)
F1 0.0325(13) 0.0334(14) 0.0356(13) -0.0066(11) -0.0059(11) -0.0001(10)
F2 0.0483(16) 0.0329(15) 0.0642(19) 0.0082(13) -0.0210(14) -0.0034(13)
F3 0.0563(18) 0.061(2) 0.0565(18) 0.0311(15) -0.0186(15) -0.0167(15)
F4 0.0443(16) 0.077(2) 0.0300(14) 0.0102(14) -0.0009(12) -0.0106(15)
F5 0.0373(14) 0.0474(16) 0.0314(13) -0.0052(12) -0.0007(11) 0.0038(12)
F6 0.0289(13) 0.0345(14) 0.0525(16) -0.0145(12) -0.0122(11) 0.0009(11)
F7 0.0358(15) 0.0565(18) 0.0652(19) -0.0256(15) -0.0199(13) -0.0032(13)
F8 0.0308(14) 0.0580(18) 0.073(2) -0.0147(15) -0.0249(14) 0.0044(13)
F9 0.0321(14) 0.0486(17) 0.076(2) -0.0192(15) -0.0136(14) 0.0127(13)
F10 0.0338(13) 0.0439(15) 0.0451(15) -0.0196(12) -0.0103(11) 0.0047(11)
F11 0.0417(14) 0.0310(13) 0.0343(13) -0.0005(11) -0.0128(11) -0.0029(11)
F12 0.0617(19) 0.0270(15) 0.074(2) -0.0062(14) -0.0267(16) -0.0023(13)
F13 0.079(2) 0.0479(19) 0.085(2) -0.0363(17) -0.0315(19) -0.0033(16)
F14 0.074(2) 0.077(2) 0.0455(17) -0.0258(16) -0.0310(16) -0.0042(17)
F15 0.0432(15) 0.0525(17) 0.0278(13) -0.0002(12) -0.0123(11) -0.0064(12)
F16 0.0365(13) 0.0265(13) 0.0321(13) -0.0005(10) -0.0133(10) -0.0036(10)
F17 0.0519(16) 0.0396(15) 0.0331(14) -0.0012(11) -0.0217(12) 0.0002(12)
F18 0.0577(17) 0.0450(16) 0.0416(15) -0.0149(12) -0.0303(13) -0.0001(13)
F19 0.0534(16) 0.0299(14) 0.0496(16) -0.0107(12) -0.0232(13) -0.0054(12)
F20 0.0406(14) 0.0277(13) 0.0334(13) -0.0026(10) -0.0120(11) -0.0029(11)
F21 0.0318(13) 0.0433(15) 0.0355(13) -0.0021(11) -0.0136(11) 0.0024(11)
F22 0.0645(19) 0.0478(17) 0.0434(16) 0.0033(13) -0.0260(14) 0.0068(14)
F23 0.081(2) 0.0456(17) 0.0367(15) 0.0125(13) -0.0111(15) -0.0118(15)
F24 0.0470(17) 0.064(2) 0.0468(17) 0.0092(14) 0.0024(13) -0.0197(15)
F25 0.0280(13) 0.0453(15) 0.0375(14) -0.0004(12) -0.0078(11) -0.0059(11)
F26 0.0286(12) 0.0392(14) 0.0367(13) -0.0114(11) -0.0110(10) 0.0022(11)
F27 0.0347(14) 0.0463(16) 0.0444(15) -0.0120(12) -0.0101(12) 0.0135(12)
F28 0.0558(17) 0.0348(15) 0.0484(16) -0.0205(12) -0.0099(13) 0.0125(13)
F29 0.0491(15) 0.0383(15) 0.0394(14) -0.0161(12) -0.0142(12) -0.0037(12)
F30 0.0312(13) 0.0381(14) 0.0329(13) -0.0124(11) -0.0124(10) 0.0021(11)

loop_
_atom_type_symbol
_atom_type_description
_atom_type_scat_dispersion_real
_atom_type_scat_dispersion_imag
_atom_type_scat_source
C C 0.0033 0.0016 'International Tables Vol C Tables 4.2.6.8 and 6.1.1.4'
H H 0.0000 0.0000 'International Tables Vol C Tables 4.2.6.8 and 6.1.1.4'
B B 0.0013 0.0007 'International Tables Vol C Tables 4.2.6.8 and 6.1.1.4'
N N 0.0061 0.0033 'International Tables Vol C Tables 4.2.6.8 and 6.1.1.4'
O O 0.0106 0.0060 'International Tables Vol C Tables 4.2.6.8 and 6.1.1.4'
F F 0.0171 0.0103 'International Tables Vol C Tables 4.2.6.8 and 6.1.1.4'
Tl Tl -2.8358 9.6688 'International Tables Vol C Tables 4.2.6.8 and 6.1.1.4'

loop_
_geom_angle_atom_site_label_1
_geom_angle_atom_site_label_2
_geom_angle_atom_site_label_3
_geom_angle
_geom_angle_site_symmetry_1
_geom_angle_site_symmetry_3
Tl3 Tl1 Tl2 125.1(4) . .
Tl3 Tl1 O7 68.1(3) . .
Tl2 Tl1 O7 59.74(11) . .
Tl3 Tl1 O4 64.2(4) . .
Tl2 Tl1 O4 150.25(12) . .
O7 Tl1 O4 110.52(12) . .
Tl3 Tl1 O6 101.8(3) . .
Tl2 Tl1 O6 75.74(11) . .
O7 Tl1 O6 103.41(12) . .
O4 Tl1 O6 132.97(12) . .
Tl3 Tl1 O5 134.0(3) . .
Tl2 Tl1 O5 66.73(11) . .
O7 Tl1 O5 92.49(11) . .
O4 Tl1 O5 86.92(12) . .
O6 Tl1 O5 123.65(11) . .
C42 C41 H41A 109.5 . .
C42 C41 H41B 109.5 . .
H41A C41 H41B 109.5 . .
C42 C41 H41C 109.5 . .
H41A C41 H41C 109.5 . .
H41B C41 H41C 109.5 . .
O4 C42 C41 114.6(6) . .
O4 C42 Tl3 59.8(4) . .
C41 C42 Tl3 131.7(5) . .
O4 C42 H42A 108.6 . .
C41 C42 H42A 108.6 . .
Tl3 C42 H42A 118.7 . .
O4 C42 H42B 108.6 . .
C41 C42 H42B 108.6 . .
Tl3 C42 H42B 49.0 . .
H42A C42 H42B 107.6 . .
C42 O4 C43A 124.4(7) . .
C42 O4 C43B 100.1(8) . .
C43A O4 C43B 32.4(7) . .
C42 O4 Tl3 92.2(4) . .
C43A O4 Tl3 142.2(6) . .
C43B O4 Tl3 144.2(8) . .
C42 O4 Tl1 118.9(4) . .
C43A O4 Tl1 114.4(6) . .
C43B O4 Tl1 124.2(7) . .
Tl3 O4 Tl1 27.7(2) . .
O4 C43A C44A 111.7(9) . .
O4 C43A H43A 109.3 . .
C44A C43A H43A 109.3 . .
O4 C43A H43B 109.3 . .
C44A C43A H43B 109.3 . .
H43A C43A H43B 107.9 . .
C43A C44A H44A 109.5 . .
C43A C44A H44B 109.5 . .
H44A C44A H44B 109.5 . .
C43A C44A H44C 109.5 . .
H44A C44A H44C 109.5 . .
H44B C44A H44C 109.5 . .
C44B C43B O4 101.5(15) . .
C44B C43B H43C 111.5 . .
O4 C43B H43C 111.5 . .
C44B C43B H43D 111.5 . .
O4 C43B H43D 111.5 . .
H43C C43B H43D 109.3 . .
C43B C44B H44D 109.5 . .
C43B C44B H44E 109.5 . .
H44D C44B H44E 109.5 . .
C43B C44B H44F 109.5 . .
H44D C44B H44F 109.5 . .
H44E C44B H44F 109.5 . .
C52 C51 H51A 109.5 . .
C52 C51 H51B 109.5 . .
H51A C51 H51B 109.5 . .
C52 C51 H51C 109.5 . .
H51A C51 H51C 109.5 . .
H51B C51 H51C 109.5 . .
C51 C52 O5 102.3(5) . .
C51 C52 H52A 111.3 . .
O5 C52 H52A 111.3 . .
C51 C52 H52B 111.3 . .
O5 C52 H52B 111.3 . .
H52A C52 H52B 109.2 . .
C53 O5 C52 114.9(5) . .
C53 O5 Tl2 113.3(4) . .
C52 O5 Tl2 124.4(3) . .
C53 O5 Tl1 122.1(4) . .
C52 O5 Tl1 121.9(3) . .
Tl2 O5 Tl1 36.84(8) . .
O5 C53 C54 111.2(7) . .
O5 C53 H53A 109.4 . .
C54 C53 H53A 109.4 . .
O5 C53 H53B 109.4 . .
C54 C53 H53B 109.4 . .
H53A C53 H53B 108.0 . .
C53 C54 H54A 109.5 . .
C53 C54 H54B 109.5 . .
H54A C54 H54B 109.5 . .
C53 C54 H54C 109.5 . .
H54A C54 H54C 109.5 . .
H54B C54 H54C 109.5 . .
C62A C61A H61A 109.5 . .
C62A C61A H61B 109.5 . .
H61A C61A H61B 109.5 . .
C62A C61A H61C 109.5 . .
H61A C61A H61C 109.5 . .
H61B C61A H61C 109.5 . .
O6 C62A C61A 106.6(8) . .
O6 C62A H62A 110.4 . .
C61A C62A H62A 110.4 . .
O6 C62A H62B 110.4 . .
C61A C62A H62B 110.4 . .
H62A C62A H62B 108.6 . .
C62B C61B H61D 109.5 . .
C62B C61B H61E 109.5 . .
H61D C61B H61E 109.5 . .
C62B C61B H61F 109.5 . .
H61D C61B H61F 109.5 . .
H61E C61B H61F 109.5 . .
O6 C62B C61B 104.9(13) . .
O6 C62B H62C 110.8 . .
C61B C62B H62C 110.8 . .
O6 C62B H62D 110.8 . .
C61B C62B H62D 110.8 . .
H62C C62B H62D 108.8 . .
C63 O6 C62B 103.2(8) . .
C63 O6 C62A 117.6(6) . .
C62B O6 C62A 27.5(6) . .
C63 O6 Tl1 121.3(3) . .
C62B O6 Tl1 133.4(7) . .
C62A O6 Tl1 120.3(5) . .
C63 O6 Tl2 127.9(3) . .
C62B O6 Tl2 122.6(7) . .
C62A O6 Tl2 97.8(5) . .
Tl1 O6 Tl2 35.40(8) . .
O6 C63 C64 109.7(4) . .
O6 C63 H63A 109.7 . .
C64 C63 H63A 109.7 . .
O6 C63 H63B 109.7 . .
C64 C63 H63B 109.7 . .
H63A C63 H63B 108.2 . .
C63 C64 Tl3 107.6(4) . .
C63 C64 H64A 109.5 . .
Tl3 C64 H64A 141.4 . .
C63 C64 H64B 109.5 . .
Tl3 C64 H64B 66.8 . .
H64A C64 H64B 109.5 . .
C63 C64 H64C 109.5 . .
Tl3 C64 H64C 46.4 . .
H64A C64 H64C 109.5 . .
H64B C64 H64C 109.5 . .
C72 C71 H71A 109.5 . .
C72 C71 H71B 109.5 . .
H71A C71 H71B 109.5 . .
C72 C71 H71C 109.5 . .
H71A C71 H71C 109.5 . .
H71B C71 H71C 109.5 . .
O7 C72 C71 106.0(6) . .
O7 C72 H72A 110.5 . .
C71 C72 H72A 110.5 . .
O7 C72 H72B 110.5 . .
C71 C72 H72B 110.5 . .
H72A C72 H72B 108.7 . .
C73 O7 C72 109.9(5) . .
C73 O7 Tl1 127.3(4) . .
C72 O7 Tl1 122.2(4) . .
O7 C73 C74 106.0(6) . .
O7 C73 H73A 110.5 . .
C74 C73 H73A 110.5 . .
O7 C73 H73B 110.5 . .
C74 C73 H73B 110.5 . .
H73A C73 H73B 108.7 . .
C73 C74 H74A 109.5 . .
C73 C74 H74B 109.5 . .
H74A C74 H74B 109.5 . .
C73 C74 H74C 109.5 . .
H74A C74 H74C 109.5 . .
H74B C74 H74C 109.5 . .
Tl1 Tl2 O5 76.44(13) . .
Tl1 Tl2 Tl3 23.2(2) . .
O5 Tl2 Tl3 91.3(2) . .
Tl1 Tl2 O6 68.87(11) . .
O5 Tl2 O6 125.37(15) . .
Tl3 Tl2 O6 72.41(17) . .
Tl1 Tl3 O4 88.1(5) . .
Tl1 Tl3 Tl2 31.7(2) . .
O4 Tl3 Tl2 114.4(4) . .
Tl1 Tl3 C42 115.2(5) . .
O4 Tl3 C42 28.05(17) . .
Tl2 Tl3 C42 142.3(4) . .
Tl1 Tl3 F27 92.0(4) . 2_766
O4 Tl3 F27 73.7(2) . 2_766
Tl2 Tl3 F27 115.4(3) . 2_766
C42 Tl3 F27 67.7(2) . 2_766
Tl1 Tl3 C64 97.2(4) . .
O4 Tl3 C64 142.5(3) . .
Tl2 Tl3 C64 86.0(2) . .
C42 Tl3 C64 125.8(3) . .
F27 Tl3 C64 68.96(18) 2_766 .
C2 C1 C6 112.7(4) . .
C2 C1 B1 128.3(4) . .
C6 C1 B1 118.7(4) . .
F1 C2 C1 121.1(4) . .
F1 C2 C3 114.0(4) . .
C1 C2 C3 124.9(4) . .
F2 C3 C4 120.7(4) . .
F2 C3 C2 120.7(4) . .
C4 C3 C2 118.6(4) . .
F3 C4 C5 120.5(4) . .
F3 C4 C3 120.0(5) . .
C5 C4 C3 119.4(4) . .
F4 C5 C4 119.9(4) . .
F4 C5 C6 120.0(5) . .
C4 C5 C6 120.1(4) . .
F5 C6 C5 117.2(4) . .
F5 C6 C1 118.6(4) . .
C5 C6 C1 124.2(4) . .
C8 C7 C12 112.9(4) . .
C8 C7 B1 119.7(4) . .
C12 C7 B1 127.4(4) . .
F6 C8 C9 115.1(4) . .
F6 C8 C7 119.9(3) . .
C9 C8 C7 125.0(4) . .
F7 C9 C10 120.1(4) . .
F7 C9 C8 120.9(4) . .
C10 C9 C8 119.0(4) . .
F8 C10 C9 121.4(4) . .
F8 C10 C11 119.4(4) . .
C9 C10 C11 119.1(4) . .
F9 C11 C12 120.6(4) . .
F9 C11 C10 119.1(4) . .
C12 C11 C10 120.3(4) . .
F10 C12 C11 115.5(4) . .
F10 C12 C7 120.9(4) . .
C11 C12 C7 123.6(4) . .
C14 C13 C18 113.2(4) . .
C14 C13 B1 120.1(3) . .
C18 C13 B1 126.7(4) . .
F11 C14 C13 118.8(4) . .
F11 C14 C15 116.2(4) . .
C13 C14 C15 125.0(4) . .
F12 C15 C16 120.7(4) . .
F12 C15 C14 120.4(4) . .
C16 C15 C14 118.9(4) . .
F13 C16 C15 119.8(5) . .
F13 C16 C17 120.8(4) . .
C15 C16 C17 119.4(4) . .
F14 C17 C16 120.0(4) . .
F14 C17 C18 120.2(5) . .
C16 C17 C18 119.7(4) . .
F15 C18 C13 121.2(4) . .
F15 C18 C17 115.0(4) . .
C13 C18 C17 123.8(4) . .
C24 C19 C20 112.8(3) . .
C24 C19 B2 126.4(4) . .
C20 C19 B2 120.7(3) . .
F16 C20 C21 115.8(4) . .
F16 C20 C19 119.6(3) . .
C21 C20 C19 124.6(4) . .
F17 C21 C22 120.1(4) . .
F17 C21 C20 120.0(4) . .
C22 C21 C20 119.9(4) . .
F18 C22 C21 121.2(4) . .
F18 C22 C23 120.6(4) . .
C21 C22 C23 118.2(4) . .
F19 C23 C22 119.2(4) . .
F19 C23 C24 120.6(4) . .
C22 C23 C24 120.2(4) . .
F20 C24 C23 114.9(4) . .
F20 C24 C19 120.7(3) . .
C23 C24 C19 124.3(4) . .
C26 C25 C30 112.6(4) . .
C26 C25 B2 129.2(4) . .
C30 C25 B2 117.9(3) . .
F21 C26 C25 121.5(4) . .
F21 C26 C27 114.4(4) . .
C25 C26 C27 124.1(4) . .
F22 C27 C28 119.9(4) . .
F22 C27 C26 119.7(4) . .
C28 C27 C26 120.4(4) . .
F23 C28 C27 121.0(4) . .
F23 C28 C29 120.6(4) . .
C27 C28 C29 118.4(4) . .
F24 C29 C28 120.4(4) . .
F24 C29 C30 119.8(4) . .
C28 C29 C30 119.8(4) . .
F25 C30 C29 115.8(4) . .
F25 C30 C25 119.7(4) . .
C29 C30 C25 124.5(4) . .
C32 C31 C36 112.5(4) . .
C32 C31 B2 126.5(3) . .
C36 C31 B2 120.7(3) . .
F26 C32 C31 121.5(4) . .
F26 C32 C33 114.8(3) . .
C31 C32 C33 123.7(4) . .
F27 C33 C34 119.0(4) . .
F27 C33 C32 120.2(4) . .
C34 C33 C32 120.7(4) . .
F28 C34 C33 120.8(4) . .
F28 C34 C35 120.8(4) . .
C33 C34 C35 118.4(4) . .
F29 C35 C34 119.5(4) . .
F29 C35 C36 121.5(4) . .
C34 C35 C36 119.0(4) . .
F30 C36 C35 114.7(3) . .
F30 C36 C31 119.6(4) . .
C35 C36 C31 125.7(4) . .
N1 B1 C1 112.6(3) . .
N1 B1 C13 108.1(3) . .
C1 B1 C13 115.7(3) . .
N1 B1 C7 104.1(3) . .
C1 B1 C7 103.8(3) . .
C13 B1 C7 112.0(3) . .
N1 B2 C19 109.4(3) . .
N1 B2 C25 110.1(3) . .
C19 B2 C25 112.3(3) . .
N1 B2 C31 108.3(3) . .
C19 B2 C31 113.5(3) . .
C25 B2 C31 103.0(3) . .
B1 N1 B2 134.1(3) . .
B1 N1 H1A 103.7 . .
B2 N1 H1A 103.7 . .
B1 N1 H1B 103.7 . .
B2 N1 H1B 103.7 . .
H1A N1 H1B 105.3 . .
C33 F27 Tl3 149.7(3) . 2_766

loop_
_geom_bond_atom_site_label_1
_geom_bond_atom_site_label_2
_geom_bond_distance
_geom_bond_site_symmetry_2
Tl1 Tl3 1.325(11) .
Tl1 Tl2 1.770(3) .
Tl1 O7 2.797(4) .
Tl1 O4 2.847(4) .
Tl1 O6 2.850(4) .
Tl1 O5 2.870(4) .
C41 C42 1.483(9) .
C41 H41A 0.9600 .
C41 H41B 0.9600 .
C41 H41C 0.9600 .
C42 O4 1.395(7) .
C42 Tl3 2.965(10) .
C42 H42A 0.9700 .
C42 H42B 0.9700 .
O4 C43A 1.425(10) .
O4 C43B 1.497(19) .
O4 Tl3 2.564(9) .
C43A C44A 1.467(15) .
C43A H43A 0.9700 .
C43A H43B 0.9700 .
C44A H44A 0.9600 .
C44A H44B 0.9600 .
C44A H44C 0.9600 .
C43B C44B 1.48(3) .
C43B H43C 0.9700 .
C43B H43D 0.9700 .
C44B H44D 0.9600 .
C44B H44E 0.9600 .
C44B H44F 0.9600 .
C51 C52 1.389(8) .
C51 H51A 0.9600 .
C51 H51B 0.9600 .
C51 H51C 0.9600 .
C52 O5 1.449(7) .
C52 H52A 0.9700 .
C52 H52B 0.9700 .
O5 C53 1.425(7) .
O5 Tl2 2.712(5) .
C53 C54 1.448(11) .
C53 H53A 0.9700 .
C53 H53B 0.9700 .
C54 H54A 0.9600 .
C54 H54B 0.9600 .
C54 H54C 0.9600 .
C61A C62A 1.540(15) .
C61A H61A 0.9600 .
C61A H61B 0.9600 .
C61A H61C 0.9600 .
C62A O6 1.451(10) .
C62A H62A 0.9700 .
C62A H62B 0.9700 .
C61B C62B 1.47(2) .
C61B H61D 0.9600 .
C61B H61E 0.9600 .
C61B H61F 0.9600 .
C62B O6 1.444(17) .
C62B H62C 0.9700 .
C62B H62D 0.9700 .
O6 C63 1.435(6) .
O6 Tl2 2.962(5) .
C63 C64 1.486(8) .
C63 H63A 0.9700 .
C63 H63B 0.9700 .
C64 Tl3 3.157(10) .
C64 H64A 0.9600 .
C64 H64B 0.9600 .
C64 H64C 0.9600 .
C71 C72 1.553(11) .
C71 H71A 0.9600 .
C71 H71B 0.9600 .
C71 H71C 0.9600 .
C72 O7 1.467(7) .
C72 H72A 0.9700 .
C72 H72B 0.9700 .
O7 C73 1.382(7) .
C73 C74 1.519(9) .
C73 H73A 0.9700 .
C73 H73B 0.9700 .
C74 H74A 0.9600 .
C74 H74B 0.9600 .
C74 H74C 0.9600 .
Tl2 Tl3 2.754(9) .
Tl3 F27 3.011(7) 2_766
C1 C2 1.375(6) .
C1 C6 1.405(6) .
C1 B1 1.636(6) .
C2 F1 1.360(5) .
C2 C3 1.398(6) .
C3 F2 1.331(5) .
C3 C4 1.375(7) .
C4 F3 1.343(5) .
C4 C5 1.358(7) .
C5 F4 1.357(5) .
C5 C6 1.373(6) .
C6 F5 1.355(5) .
C7 C8 1.392(6) .
C7 C12 1.393(6) .
C7 B1 1.674(6) .
C8 F6 1.357(5) .
C8 C9 1.383(6) .
C9 F7 1.343(5) .
C9 C10 1.357(6) .
C10 F8 1.347(5) .
C10 C11 1.378(6) .
C11 F9 1.348(5) .
C11 C12 1.371(6) .
C12 F10 1.349(5) .
C13 C14 1.383(6) .
C13 C18 1.389(6) .
C13 B1 1.636(6) .
C14 F11 1.359(5) .
C14 C15 1.388(6) .
C15 F12 1.341(5) .
C15 C16 1.366(7) .
C16 F13 1.347(5) .
C16 C17 1.370(7) .
C17 F14 1.342(5) .
C17 C18 1.390(6) .
C18 F15 1.351(5) .
C19 C24 1.383(6) .
C19 C20 1.391(6) .
C19 B2 1.643(6) .
C20 F16 1.349(5) .
C20 C21 1.380(6) .
C21 F17 1.353(5) .
C21 C22 1.370(6) .
C22 F18 1.333(4) .
C22 C23 1.373(6) .
C23 F19 1.354(5) .
C23 C24 1.381(6) .
C24 F20 1.361(5) .
C25 C26 1.384(6) .
C25 C30 1.392(6) .
C25 B2 1.664(6) .
C26 F21 1.360(5) .
C26 C27 1.386(6) .
C27 F22 1.351(5) .
C27 C28 1.362(7) .
C28 F23 1.338(5) .
C28 C29 1.365(7) .
C29 F24 1.346(5) .
C29 C30 1.386(6) .
C30 F25 1.344(5) .
C31 C32 1.381(6) .
C31 C36 1.390(5) .
C31 B2 1.665(6) .
C32 F26 1.348(4) .
C32 C33 1.386(6) .
C33 F27 1.358(5) .
C33 C34 1.363(6) .
C34 F28 1.347(5) .
C34 C35 1.371(6) .
C35 F29 1.352(5) .
C35 C36 1.372(6) .
C36 F30 1.370(5) .
B1 N1 1.631(5) .
B2 N1 1.634(5) .
N1 H1A 0.9000 .
N1 H1B 0.9000 .
F27 Tl3 3.011(7) 2_766

loop_
_geom_torsion_atom_site_label_1
_geom_torsion_atom_site_label_2
_geom_torsion_atom_site_label_3
_geom_torsion_atom_site_label_4
_geom_torsion
_geom_torsion_site_symmetry_4
C41 C42 O4 C43A 65.0(10) .
Tl3 C42 O4 C43A -169.7(8) .
C41 C42 O4 C43B 88.4(10) .
Tl3 C42 O4 C43B -146.2(9) .
C41 C42 O4 Tl3 -125.4(6) .
C41 C42 O4 Tl1 -132.9(5) .
Tl3 C42 O4 Tl1 -7.6(2) .
Tl3 Tl1 O4 C42 16.4(5) .
Tl2 Tl1 O4 C42 132.4(4) .
O7 Tl1 O4 C42 67.9(4) .
O6 Tl1 O4 C42 -65.5(5) .
O5 Tl1 O4 C42 159.4(4) .
Tl3 Tl1 O4 C43A -179.8(7) .
Tl2 Tl1 O4 C43A -63.7(7) .
O7 Tl1 O4 C43A -128.3(6) .
O6 Tl1 O4 C43A 98.3(6) .
O5 Tl1 O4 C43A -36.8(6) .
Tl3 Tl1 O4 C43B 144.6(10) .
Tl2 Tl1 O4 C43B -99.4(10) .
O7 Tl1 O4 C43B -164.0(10) .
O6 Tl1 O4 C43B 62.6(10) .
O5 Tl1 O4 C43B -72.5(10) .
Tl2 Tl1 O4 Tl3 116.0(4) .
O7 Tl1 O4 Tl3 51.5(3) .
O6 Tl1 O4 Tl3 -81.9(3) .
O5 Tl1 O4 Tl3 143.0(3) .
C42 O4 C43A C44A 86.8(12) .
C43B O4 C43A C44A 39.9(15) .
Tl3 O4 C43A C44A -76.2(16) .
Tl1 O4 C43A C44A -76.0(12) .
C42 O4 C43B C44B 162.4(14) .
C43A O4 C43B C44B -55.3(17) .
Tl3 O4 C43B C44B 54(2) .
Tl1 O4 C43B C44B 26.8(19) .
C51 C52 O5 C53 178.6(5) .
C51 C52 O5 Tl2 30.9(6) .
C51 C52 O5 Tl1 -13.4(5) .
Tl3 Tl1 O5 C53 156.4(6) .
Tl2 Tl1 O5 C53 -86.6(4) .
O7 Tl1 O5 C53 -142.1(4) .
O4 Tl1 O5 C53 107.5(4) .
O6 Tl1 O5 C53 -34.1(4) .
Tl3 Tl1 O5 C52 -10.8(6) .
Tl2 Tl1 O5 C52 106.2(4) .
O7 Tl1 O5 C52 50.8(4) .
O4 Tl1 O5 C52 -59.7(4) .
O6 Tl1 O5 C52 158.7(3) .
Tl3 Tl1 O5 Tl2 -117.0(5) .
O7 Tl1 O5 Tl2 -55.41(12) .
O4 Tl1 O5 Tl2 -165.83(12) .
O6 Tl1 O5 Tl2 52.52(15) .
C52 O5 C53 C54 -173.6(6) .
Tl2 O5 C53 C54 -22.3(7) .
Tl1 O5 C53 C54 18.3(7) .
C61B C62B O6 C63 -173.4(12) .
C61B C62B O6 C62A 61.0(18) .
C61B C62B O6 Tl1 -10.7(19) .
C61B C62B O6 Tl2 32.7(17) .
C61A C62A O6 C63 -87.8(8) .
C61A C62A O6 C62B -24.5(17) .
C61A C62A O6 Tl1 102.5(8) .
C61A C62A O6 Tl2 131.7(7) .
Tl3 Tl1 O6 C63 10.8(5) .
Tl2 Tl1 O6 C63 -112.8(4) .
O7 Tl1 O6 C63 -59.3(4) .
O4 Tl1 O6 C63 76.3(4) .
O5 Tl1 O6 C63 -161.5(3) .
Tl3 Tl1 O6 C62B -149.4(12) .
Tl2 Tl1 O6 C62B 87.1(11) .
O7 Tl1 O6 C62B 140.5(11) .
O4 Tl1 O6 C62B -83.8(11) .
O5 Tl1 O6 C62B 38.3(11) .
Tl3 Tl1 O6 C62A -179.9(6) .
Tl2 Tl1 O6 C62A 56.6(6) .
O7 Tl1 O6 C62A 110.1(6) .
O4 Tl1 O6 C62A -114.3(6) .
O5 Tl1 O6 C62A 7.8(6) .
Tl3 Tl1 O6 Tl2 123.5(4) .
O7 Tl1 O6 Tl2 53.48(12) .
O4 Tl1 O6 Tl2 -170.92(14) .
O5 Tl1 O6 Tl2 -48.78(14) .
C62B O6 C63 C64 170.5(9) .
C62A O6 C63 C64 -164.5(6) .
Tl1 O6 C63 C64 5.1(5) .
Tl2 O6 C63 C64 -37.5(6) .
O6 C63 C64 Tl3 -10.3(5) .
C71 C72 O7 C73 177.0(5) .
C71 C72 O7 Tl1 5.2(7) .
Tl3 Tl1 O7 C73 29.5(6) .
Tl2 Tl1 O7 C73 -168.6(5) .
O4 Tl1 O7 C73 -19.9(5) .
O6 Tl1 O7 C73 127.0(5) .
O5 Tl1 O7 C73 -107.5(5) .
Tl3 Tl1 O7 C72 -160.3(5) .
Tl2 Tl1 O7 C72 1.6(4) .
O4 Tl1 O7 C72 150.4(4) .
O6 Tl1 O7 C72 -62.8(4) .
O5 Tl1 O7 C72 62.7(4) .
C72 O7 C73 C74 -179.7(5) .
Tl1 O7 C73 C74 -8.4(7) .
Tl3 Tl1 Tl2 O5 128.4(4) .
O7 Tl1 Tl2 O5 107.80(14) .
O4 Tl1 Tl2 O5 29.5(2) .
O6 Tl1 Tl2 O5 -137.03(12) .
O7 Tl1 Tl2 Tl3 -20.6(4) .
O4 Tl1 Tl2 Tl3 -98.9(4) .
O6 Tl1 Tl2 Tl3 94.6(4) .
O5 Tl1 Tl2 Tl3 -128.4(4) .
Tl3 Tl1 Tl2 O6 -94.6(4) .
O7 Tl1 Tl2 O6 -115.17(13) .
O4 Tl1 Tl2 O6 166.5(2) .
O5 Tl1 Tl2 O6 137.03(12) .
C53 O5 Tl2 Tl1 112.9(4) .
C52 O5 Tl2 Tl1 -98.9(4) .
C53 O5 Tl2 Tl3 130.9(4) .
C52 O5 Tl2 Tl3 -80.9(4) .
Tl1 O5 Tl2 Tl3 17.98(18) .
C53 O5 Tl2 O6 61.7(5) .
C52 O5 Tl2 O6 -150.1(4) .
Tl1 O5 Tl2 O6 -51.23(15) .
C63 O6 Tl2 Tl1 92.2(4) .
C62B O6 Tl2 Tl1 -120.6(9) .
C62A O6 Tl2 Tl1 -133.3(4) .
C63 O6 Tl2 O5 146.6(4) .
C62B O6 Tl2 O5 -66.2(9) .
C62A O6 Tl2 O5 -79.0(5) .
Tl1 O6 Tl2 O5 54.35(16) .
C63 O6 Tl2 Tl3 67.9(5) .
C62B O6 Tl2 Tl3 -144.9(9) .
C62A O6 Tl2 Tl3 -157.6(5) .
Tl1 O6 Tl2 Tl3 -24.3(2) .
Tl2 Tl1 Tl3 O4 -147.0(2) .
O7 Tl1 Tl3 O4 -127.9(3) .
O6 Tl1 Tl3 O4 132.26(17) .
O5 Tl1 Tl3 O4 -56.6(5) .
O7 Tl1 Tl3 Tl2 19.1(4) .
O4 Tl1 Tl3 Tl2 147.0(2) .
O6 Tl1 Tl3 Tl2 -80.7(3) .
O5 Tl1 Tl3 Tl2 90.4(4) .
Tl2 Tl1 Tl3 C42 -154.4(2) .
O7 Tl1 Tl3 C42 -135.3(4) .
O4 Tl1 Tl3 C42 -7.4(2) .
O6 Tl1 Tl3 C42 124.9(3) .
O5 Tl1 Tl3 C42 -64.0(5) .
Tl2 Tl1 Tl3 F27 139.36(17) 2_766
O7 Tl1 Tl3 F27 158.5(3) 2_766
O4 Tl1 Tl3 F27 -73.6(2) 2_766
O6 Tl1 Tl3 F27 58.6(2) 2_766
O5 Tl1 Tl3 F27 -130.3(3) 2_766
Tl2 Tl1 Tl3 C64 70.3(3) .
O7 Tl1 Tl3 C64 89.4(3) .
O4 Tl1 Tl3 C64 -142.7(3) .
O6 Tl1 Tl3 C64 -10.4(3) .
O5 Tl1 Tl3 C64 160.7(2) .
C42 O4 Tl3 Tl1 -165.7(4) .
C43A O4 Tl3 Tl1 0.3(10) .
C43B O4 Tl3 Tl1 -55.1(14) .
C42 O4 Tl3 Tl2 176.0(4) .
C43A O4 Tl3 Tl2 -18.0(10) .
C43B O4 Tl3 Tl2 -73.4(14) .
Tl1 O4 Tl3 Tl2 -18.34(14) .
C43A O4 Tl3 C42 166.0(11) .
C43B O4 Tl3 C42 110.6(14) .
Tl1 O4 Tl3 C42 165.7(4) .
C42 O4 Tl3 F27 -73.0(4) 2_766
C43A O4 Tl3 F27 93.0(9) 2_766
C43B O4 Tl3 F27 37.6(14) 2_766
Tl1 O4 Tl3 F27 92.7(3) 2_766
C42 O4 Tl3 C64 -66.4(8) .
C43A O4 Tl3 C64 99.7(11) .
C43B O4 Tl3 C64 44.2(16) .
Tl1 O4 Tl3 C64 99.3(8) .
O5 Tl2 Tl3 Tl1 -49.6(3) .
O6 Tl2 Tl3 Tl1 77.3(3) .
Tl1 Tl2 Tl3 O4 36.7(3) .
O5 Tl2 Tl3 O4 -12.9(3) .
O6 Tl2 Tl3 O4 114.0(3) .
Tl1 Tl2 Tl3 C42 39.8(5) .
O5 Tl2 Tl3 C42 -9.8(5) .
O6 Tl2 Tl3 C42 117.1(6) .
Tl1 Tl2 Tl3 F27 -46.1(3) 2_766
O5 Tl2 Tl3 F27 -95.7(3) 2_766
O6 Tl2 Tl3 F27 31.2(3) 2_766
Tl1 Tl2 Tl3 C64 -110.5(4) .
O5 Tl2 Tl3 C64 -160.2(2) .
O6 Tl2 Tl3 C64 -33.26(16) .
O4 C42 Tl3 Tl1 15.9(5) .
C41 C42 Tl3 Tl1 113.2(7) .
C41 C42 Tl3 O4 97.3(8) .
O4 C42 Tl3 Tl2 -6.0(6) .
C41 C42 Tl3 Tl2 91.3(9) .
O4 C42 Tl3 F27 97.2(4) 2_766
C41 C42 Tl3 F27 -165.5(7) 2_766
O4 C42 Tl3 C64 136.5(6) .
C41 C42 Tl3 C64 -126.2(7) .
C63 C64 Tl3 Tl1 18.8(5) .
C63 C64 Tl3 O4 -77.5(8) .
C63 C64 Tl3 Tl2 48.6(4) .
C63 C64 Tl3 C42 -109.5(5) .
C63 C64 Tl3 F27 -70.6(4) 2_766
C6 C1 C2 F1 175.9(3) .
B1 C1 C2 F1 2.7(6) .
C6 C1 C2 C3 -2.9(6) .
B1 C1 C2 C3 -176.1(4) .
F1 C2 C3 F2 1.8(5) .
C1 C2 C3 F2 -179.3(4) .
F1 C2 C3 C4 -177.3(4) .
C1 C2 C3 C4 1.5(6) .
F2 C3 C4 F3 1.0(6) .
C2 C3 C4 F3 -179.9(4) .
F2 C3 C4 C5 -178.6(4) .
C2 C3 C4 C5 0.5(6) .
F3 C4 C5 F4 0.1(6) .
C3 C4 C5 F4 179.7(4) .
F3 C4 C5 C6 179.5(4) .
C3 C4 C5 C6 -0.9(7) .
F4 C5 C6 F5 -1.4(6) .
C4 C5 C6 F5 179.2(4) .
F4 C5 C6 C1 178.8(4) .
C4 C5 C6 C1 -0.6(7) .
C2 C1 C6 F5 -177.4(3) .
B1 C1 C6 F5 -3.4(5) .
C2 C1 C6 C5 2.4(6) .
B1 C1 C6 C5 176.3(4) .
C12 C7 C8 F6 -176.9(4) .
B1 C7 C8 F6 2.1(6) .
C12 C7 C8 C9 2.6(6) .
B1 C7 C8 C9 -178.4(4) .
F6 C8 C9 F7 -0.7(6) .
C7 C8 C9 F7 179.8(4) .
F6 C8 C9 C10 178.4(4) .
C7 C8 C9 C10 -1.1(7) .
F7 C9 C10 F8 -2.9(7) .
C8 C9 C10 F8 178.0(4) .
F7 C9 C10 C11 178.4(4) .
C8 C9 C10 C11 -0.8(7) .
F8 C10 C11 F9 2.4(7) .
C9 C10 C11 F9 -178.8(4) .
F8 C10 C11 C12 -178.0(4) .
C9 C10 C11 C12 0.8(7) .
F9 C11 C12 F10 1.2(6) .
C10 C11 C12 F10 -178.5(4) .
F9 C11 C12 C7 -179.4(4) .
C10 C11 C12 C7 0.9(7) .
C8 C7 C12 F10 176.9(4) .
B1 C7 C12 F10 -2.0(6) .
C8 C7 C12 C11 -2.5(6) .
B1 C7 C12 C11 178.6(4) .
C18 C13 C14 F11 178.0(3) .
B1 C13 C14 F11 -0.7(6) .
C18 C13 C14 C15 -1.4(6) .
B1 C13 C14 C15 179.9(4) .
F11 C14 C15 F12 1.0(6) .
C13 C14 C15 F12 -179.6(4) .
F11 C14 C15 C16 -178.6(4) .
C13 C14 C15 C16 0.9(7) .
F12 C15 C16 F13 -0.9(7) .
C14 C15 C16 F13 178.6(4) .
F12 C15 C16 C17 -178.7(4) .
C14 C15 C16 C17 0.8(7) .
F13 C16 C17 F14 -1.6(7) .
C15 C16 C17 F14 176.2(4) .
F13 C16 C17 C18 -179.5(4) .
C15 C16 C17 C18 -1.7(7) .
C14 C13 C18 F15 -176.5(4) .
B1 C13 C18 F15 2.1(6) .
C14 C13 C18 C17 0.5(6) .
B1 C13 C18 C17 179.0(4) .
F14 C17 C18 F15 0.3(6) .
C16 C17 C18 F15 178.2(4) .
F14 C17 C18 C13 -176.8(4) .
C16 C17 C18 C13 1.0(7) .
C24 C19 C20 F16 177.6(3) .
B2 C19 C20 F16 0.0(6) .
C24 C19 C20 C21 -2.2(6) .
B2 C19 C20 C21 -179.9(4) .
F16 C20 C21 F17 -0.1(6) .
C19 C20 C21 F17 179.7(4) .
F16 C20 C21 C22 -178.2(4) .
C19 C20 C21 C22 1.6(7) .
F17 C21 C22 F18 0.5(6) .
C20 C21 C22 F18 178.6(4) .
F17 C21 C22 C23 -178.5(4) .
C20 C21 C22 C23 -0.4(6) .
F18 C22 C23 F19 -1.1(6) .
C21 C22 C23 F19 177.9(4) .
F18 C22 C23 C24 -179.0(4) .
C21 C22 C23 C24 0.0(6) .
F19 C23 C24 F20 -0.2(6) .
C22 C23 C24 F20 177.6(4) .
F19 C23 C24 C19 -178.7(4) .
C22 C23 C24 C19 -0.8(7) .
C20 C19 C24 F20 -176.5(3) .
B2 C19 C24 F20 0.9(6) .
C20 C19 C24 C23 1.8(6) .
B2 C19 C24 C23 179.3(4) .
C30 C25 C26 F21 177.7(3) .
B2 C25 C26 F21 3.5(6) .
C30 C25 C26 C27 -2.9(6) .
B2 C25 C26 C27 -177.2(4) .
F21 C26 C27 F22 1.7(6) .
C25 C26 C27 F22 -177.7(4) .
F21 C26 C27 C28 -178.5(4) .
C25 C26 C27 C28 2.1(7) .
F22 C27 C28 F23 0.0(7) .
C26 C27 C28 F23 -179.9(4) .
F22 C27 C28 C29 179.2(4) .
C26 C27 C28 C29 -0.6(7) .
F23 C28 C29 F24 -0.6(7) .
C27 C28 C29 F24 -179.9(4) .
F23 C28 C29 C30 179.6(4) .
C27 C28 C29 C30 0.3(7) .
F24 C29 C30 F25 0.0(6) .
C28 C29 C30 F25 179.8(4) .
F24 C29 C30 C25 178.7(4) .
C28 C29 C30 C25 -1.4(7) .
C26 C25 C30 F25 -178.7(3) .
B2 C25 C30 F25 -3.8(5) .
C26 C25 C30 C29 2.6(6) .
B2 C25 C30 C29 177.5(4) .
C36 C31 C32 F26 178.8(3) .
B2 C31 C32 F26 5.6(6) .
C36 C31 C32 C33 -0.9(6) .
B2 C31 C32 C33 -174.2(4) .
F26 C32 C33 F27 -1.4(6) .
C31 C32 C33 F27 178.4(4) .
F26 C32 C33 C34 179.9(4) .
C31 C32 C33 C34 -0.3(7) .
F27 C33 C34 F28 1.8(6) .
C32 C33 C34 F28 -179.5(4) .
F27 C33 C34 C35 -178.5(4) .
C32 C33 C34 C35 0.2(7) .
F28 C34 C35 F29 0.5(6) .
C33 C34 C35 F29 -179.3(4) .
F28 C34 C35 C36 -179.1(4) .
C33 C34 C35 C36 1.2(6) .
F29 C35 C36 F30 -4.1(6) .
C34 C35 C36 F30 175.4(4) .
F29 C35 C36 C31 177.7(4) .
C34 C35 C36 C31 -2.8(7) .
C32 C31 C36 F30 -175.6(3) .
B2 C31 C36 F30 -1.9(5) .
C32 C31 C36 C35 2.5(6) .
B2 C31 C36 C35 176.2(4) .
C2 C1 B1 N1 -5.3(6) .
C6 C1 B1 N1 -178.2(3) .
C2 C1 B1 C13 -130.3(4) .
C6 C1 B1 C13 56.8(5) .
C2 C1 B1 C7 106.6(4) .
C6 C1 B1 C7 -66.3(4) .
C14 C13 B1 N1 60.8(5) .
C18 C13 B1 N1 -117.7(4) .
C14 C13 B1 C1 -171.9(4) .
C18 C13 B1 C1 9.6(6) .
C14 C13 B1 C7 -53.2(5) .
C18 C13 B1 C7 128.3(4) .
C8 C7 B1 N1 49.9(5) .
C12 C7 B1 N1 -131.3(4) .
C8 C7 B1 C1 -68.1(4) .
C12 C7 B1 C1 110.7(4) .
C8 C7 B1 C13 166.4(4) .
C12 C7 B1 C13 -14.8(6) .
C24 C19 B2 N1 -104.6(4) .
C20 C19 B2 N1 72.7(5) .
C24 C19 B2 C25 18.0(6) .
C20 C19 B2 C25 -164.7(4) .
C24 C19 B2 C31 134.4(4) .
C20 C19 B2 C31 -48.3(5) .
C26 C25 B2 N1 -7.8(5) .
C30 C25 B2 N1 178.2(3) .
C26 C25 B2 C19 -130.0(4) .
C30 C25 B2 C19 56.0(5) .
C26 C25 B2 C31 107.5(4) .
C30 C25 B2 C31 -66.5(4) .
C32 C31 B2 N1 -142.9(4) .
C36 C31 B2 N1 44.4(5) .
C32 C31 B2 C19 -21.3(6) .
C36 C31 B2 C19 166.0(4) .
C32 C31 B2 C25 100.4(4) .
C36 C31 B2 C25 -72.3(4) .
C1 B1 N1 B2 -93.9(5) .
C13 B1 N1 B2 35.2(6) .
C7 B1 N1 B2 154.4(4) .
C19 B2 N1 B1 2.6(6) .
C25 B2 N1 B1 -121.3(4) .
C31 B2 N1 B1 126.7(4) .
C34 C33 F27 Tl3 -90.9(7) 2_766
C32 C33 F27 Tl3 90.4(7) 2_766
